data_4123065
loop_
_publ_author_name
'Blackburn, Anthea K.'
'Sue, Andrew C.-H.'
'Shveyd, Alexander K.'
'Cao, Dennis'
'Tayi, Alok'
'Narayanan, Ashwin'
'Rolczynski, Brian S.'
'Szarko, Jodi M.'
'Bozdemir, Ozgur A.'
'Wakabayashi, Rie'
'Lehrman, Jessica A.'
'Kahr, Bart'
'Chen, Lin X.'
'Nassar, Majed S.'
'Stupp, Samuel I.'
'Stoddart, J. Fraser'

_publ_section_title
;
 Lock-Arm Supramolecular Ordering: A Molecular Construction Set for
 Cocrystallizing Organic Charge Transfer Complexes.
;
_journal_name_full 'Journal of the American Chemical Society'
_journal_page_first 141124065827003
_journal_paper_doi 10.1021/ja509442t
_journal_year 2014
_chemical_formula_sum 'C32 H40 N2 O12 S2'
_chemical_formula_weight 708.78
_chemical_name_systematic
; 
 ? 
;
_space_group_IT_number 15
_symmetry_cell_setting monoclinic
_symmetry_space_group_name_Hall '-C 2yc'
_symmetry_space_group_name_H-M 'C 1 2/c 1'
_atom_sites_solution_hydrogens geom
_atom_sites_solution_primary direct
_atom_sites_solution_secondary difmap
_audit_creation_method SHELXL-97
_cell_angle_alpha 90.00
_cell_angle_beta 95.288(6)
_cell_angle_gamma 90.00
_cell_formula_units_Z 4
_cell_length_a 32.625(3)
_cell_length_b 6.6459(7)
_cell_length_c 15.0606(15)
_cell_measurement_reflns_used 7670
_cell_measurement_temperature 100(2)
_cell_measurement_theta_max 30.07
_cell_measurement_theta_min 3.10
_cell_volume 3251.6(6)
_computing_cell_refinement 'SAINT V7.23A (Bruker, 2005)'
_computing_data_collection 'APEX2 V2.1-4 (Bruker, 2007)'
_computing_data_reduction 'Bruker SAINT'
_computing_molecular_graphics 'Bruker SHELXTL'
_computing_publication_material 'Bruker SHELXTL'
_computing_structure_refinement 'SHELXL-97 (Sheldrick, 1997)'
_computing_structure_solution 'SHELXS-97 (Sheldrick, 1990)'
_diffrn_ambient_temperature 100(2)
_diffrn_measured_fraction_theta_full 0.988
_diffrn_measured_fraction_theta_max 0.988
_diffrn_measurement_device_type 'CCD area detector'
_diffrn_measurement_method 'phi and omega scans'
_diffrn_radiation_monochromator graphite
_diffrn_radiation_source 'fine-focus sealed tube'
_diffrn_radiation_type MoK\a
_diffrn_radiation_wavelength 0.71073
_diffrn_reflns_av_R_equivalents 0.0438
_diffrn_reflns_av_sigmaI/netI 0.0323
_diffrn_reflns_limit_h_max 46
_diffrn_reflns_limit_h_min -45
_diffrn_reflns_limit_k_max 9
_diffrn_reflns_limit_k_min -9
_diffrn_reflns_limit_l_max 21
_diffrn_reflns_limit_l_min -21
_diffrn_reflns_number 30064
_diffrn_reflns_theta_full 30.16
_diffrn_reflns_theta_max 30.16
_diffrn_reflns_theta_min 1.25
_exptl_absorpt_coefficient_mu 0.232
_exptl_absorpt_correction_T_max 0.9839
_exptl_absorpt_correction_T_min 0.9060
_exptl_absorpt_correction_type numerical
_exptl_absorpt_process_details face-indexed
_exptl_crystal_colour yellow
_exptl_crystal_density_diffrn 1.448
_exptl_crystal_density_method 'not measured'
_exptl_crystal_description needle
_exptl_crystal_F_000 1496
_exptl_crystal_size_max 0.43
_exptl_crystal_size_mid 0.10
_exptl_crystal_size_min 0.07
_refine_diff_density_max 0.623
_refine_diff_density_min -0.333
_refine_diff_density_rms 0.109
_refine_ls_extinction_method none
_refine_ls_goodness_of_fit_ref 1.098
_refine_ls_hydrogen_treatment mixed
_refine_ls_matrix_type full
_refine_ls_number_parameters 224
_refine_ls_number_reflns 4771
_refine_ls_number_restraints 0
_refine_ls_restrained_S_all 1.098
_refine_ls_R_factor_all 0.0550
_refine_ls_R_factor_gt 0.0397
_refine_ls_shift/su_max 0.002
_refine_ls_shift/su_mean 0.000
_refine_ls_structure_factor_coef Fsqd
_refine_ls_weighting_details 'calc w=1/[\s^2^(Fo^2^)+(0.0613P)^2^+1.6271P] where P=(Fo^2^+2Fc^2^)/3'
_refine_ls_weighting_scheme calc
_refine_ls_wR_factor_gt 0.1001
_refine_ls_wR_factor_ref 0.1145
_reflns_number_gt 3838
_reflns_number_total 4771
_reflns_threshold_expression >2sigma(I)
_cod_data_source_file ja509442t_si_010.cif
_cod_data_source_block n0018
_cod_depositor_comments
;
The following automatic conversions were performed:

'_symmetry_cell_setting' value 'Monoclinic' changed to 'monoclinic'
according to
/home/saulius/struct/COD-crude-data--automatic-downloads/rss-feeds/ACS/lib/dictionaries/cif_core.dic
dictionary named 'cif_core.dic' version 2.4.2 from 2011-04-26.

Automatic conversion script
Id: cif_fix_values 2935 2014-11-11 08:27:57Z andrius 
;
_cod_original_sg_symbol_H-M C2/c
_cod_database_code 4123065

loop_
_symmetry_equiv_pos_as_xyz
'x, y, z'
'-x, y, -z+1/2'
'x+1/2, y+1/2, z'
'-x+1/2, y+1/2, -z+1/2'
'-x, -y, -z'
'x, -y, z-1/2'
'-x+1/2, -y+1/2, -z'
'x+1/2, -y+1/2, z-1/2'

loop_
_atom_site_label
_atom_site_type_symbol
_atom_site_fract_x
_atom_site_fract_y
_atom_site_fract_z
_atom_site_U_iso_or_equiv
_atom_site_adp_type
_atom_site_occupancy
_atom_site_symmetry_multiplicity
_atom_site_calc_flag
_atom_site_refinement_flags
S1 S 0.805359(10) 0.72131(6) 0.02130(2) 0.01485(10) Uani 1 1 d .
O1 O 0.90940(3) 0.15619(17) 0.38939(7) 0.0195(2) Uani 1 1 d .
O2 O 0.90520(3) 0.18337(18) 0.08442(7) 0.0210(2) Uani 1 1 d .
O3 O 0.91266(3) 0.67272(17) 0.29507(6) 0.0152(2) Uani 1 1 d .
O4 O 0.83587(3) 0.47341(16) 0.27442(6) 0.0166(2) Uani 1 1 d .
O5 O 0.80775(3) 0.10222(17) 0.20940(7) 0.0184(2) Uani 1 1 d .
H5 H 0.8017 0.0093 0.1727 0.028 Uiso 1 1 calc R
O6 O 0.78038(3) 0.80683(18) 0.09234(7) 0.0187(2) Uani 1 1 d .
N1 N 0.89670(4) 0.1579(2) 0.23511(8) 0.0162(3) Uani 1 1 d .
C1 C 0.92143(4) 0.1603(2) 0.31529(9) 0.0145(3) Uani 1 1 d .
C2 C 0.96471(4) 0.1692(2) 0.29122(8) 0.0126(3) Uani 1 1 d .
C3 C 0.96351(4) 0.1722(2) 0.19809(8) 0.0127(3) Uani 1 1 d .
C4 C 0.91932(4) 0.1722(2) 0.16176(9) 0.0153(3) Uani 1 1 d .
C5 C 0.99882(4) 0.1697(2) 0.15380(9) 0.0136(3) Uani 1 1 d .
H5A H 0.9981 0.1685 0.0906 0.016 Uiso 1 1 calc R
C6 C 0.95420(4) 0.6742(2) 0.31709(8) 0.0121(3) Uani 1 1 d .
C7 C 0.97820(4) 0.6733(2) 0.24196(8) 0.0117(3) Uani 1 1 d .
C8 C 0.95970(4) 0.6742(2) 0.15317(8) 0.0134(3) Uani 1 1 d .
H8 H 0.9306 0.6724 0.1421 0.016 Uiso 1 1 calc R
C9 C 0.98372(4) 0.6778(2) 0.08316(8) 0.0147(3) Uani 1 1 d .
H9 H 0.9709 0.6798 0.0239 0.018 Uiso 1 1 calc R
C10 C 1.02702(4) 0.6784(2) 0.09711(8) 0.0138(3) Uani 1 1 d .
H10 H 1.0432 0.6818 0.0477 0.017 Uiso 1 1 calc R
C11 C 0.88695(4) 0.6544(2) 0.36741(9) 0.0150(3) Uani 1 1 d .
H11A H 0.8913 0.7709 0.4082 0.018 Uiso 1 1 calc R
H11B H 0.8940 0.5301 0.4017 0.018 Uiso 1 1 calc R
C12 C 0.84277(4) 0.6472(2) 0.32862(9) 0.0158(3) Uani 1 1 d .
H12A H 0.8244 0.6443 0.3774 0.019 Uiso 1 1 calc R
H12B H 0.8363 0.7694 0.2924 0.019 Uiso 1 1 calc R
C13 C 0.79301(4) 0.4408(2) 0.24939(9) 0.0169(3) Uani 1 1 d .
H13A H 0.7798 0.5678 0.2275 0.020 Uiso 1 1 calc R
H13B H 0.7792 0.3943 0.3016 0.020 Uiso 1 1 calc R
C14 C 0.78891(5) 0.2843(2) 0.17714(9) 0.0179(3) Uani 1 1 d .
H14A H 0.7594 0.2603 0.1584 0.022 Uiso 1 1 calc R
H14B H 0.8023 0.3324 0.1247 0.022 Uiso 1 1 calc R
C15 C 0.81151(5) 0.9204(3) -0.05531(10) 0.0232(3) Uani 1 1 d .
H15A H 0.7849 0.9512 -0.0880 0.035 Uiso 1 1 calc R
H15B H 0.8311 0.8796 -0.0975 0.035 Uiso 1 1 calc R
H15C H 0.8219 1.0402 -0.0226 0.035 Uiso 1 1 calc R
C16 C 0.85712(4) 0.7128(3) 0.07068(10) 0.0200(3) Uani 1 1 d .
H16A H 0.8653 0.8465 0.0933 0.030 Uiso 1 1 calc R
H16B H 0.8753 0.6709 0.0259 0.030 Uiso 1 1 calc R
H16C H 0.8592 0.6162 0.1201 0.030 Uiso 1 1 calc R
H1N H 0.8711(7) 0.156(3) 0.2304(13) 0.028(5) Uiso 1 1 d .

loop_
_atom_site_aniso_label
_atom_site_aniso_U_11
_atom_site_aniso_U_22
_atom_site_aniso_U_33
_atom_site_aniso_U_23
_atom_site_aniso_U_13
_atom_site_aniso_U_12
S1 0.01280(16) 0.01686(19) 0.01480(15) -0.00060(13) 0.00083(11) -0.00074(13)
O1 0.0194(5) 0.0217(6) 0.0186(5) 0.0005(4) 0.0077(4) 0.0022(4)
O2 0.0192(5) 0.0263(6) 0.0170(5) 0.0013(4) -0.0015(4) 0.0000(4)
O3 0.0117(4) 0.0218(6) 0.0125(4) 0.0007(4) 0.0029(3) -0.0004(4)
O4 0.0123(5) 0.0158(5) 0.0219(5) -0.0045(4) 0.0030(4) -0.0003(4)
O5 0.0181(5) 0.0153(5) 0.0210(5) -0.0011(4) -0.0014(4) 0.0007(4)
O6 0.0144(5) 0.0240(6) 0.0183(5) -0.0008(4) 0.0047(4) -0.0007(4)
N1 0.0111(6) 0.0195(7) 0.0181(5) 0.0000(5) 0.0025(4) 0.0007(5)
C1 0.0149(6) 0.0109(7) 0.0182(6) 0.0000(5) 0.0035(5) 0.0015(5)
C2 0.0146(6) 0.0098(7) 0.0138(5) -0.0006(5) 0.0038(4) 0.0008(5)
C3 0.0144(6) 0.0099(7) 0.0139(6) 0.0005(5) 0.0013(5) 0.0002(5)
C4 0.0158(6) 0.0119(7) 0.0182(6) 0.0007(5) 0.0023(5) 0.0002(5)
C5 0.0169(6) 0.0115(7) 0.0126(5) 0.0008(5) 0.0030(5) -0.0007(5)
C6 0.0124(6) 0.0099(6) 0.0141(6) 0.0001(5) 0.0020(4) -0.0004(5)
C7 0.0139(6) 0.0091(6) 0.0120(5) 0.0001(5) 0.0012(4) -0.0008(5)
C8 0.0136(6) 0.0132(7) 0.0131(5) 0.0001(5) -0.0001(4) -0.0005(5)
C9 0.0182(7) 0.0146(7) 0.0109(5) -0.0002(5) -0.0004(5) -0.0005(5)
C10 0.0174(6) 0.0123(7) 0.0121(5) -0.0007(5) 0.0028(5) -0.0001(5)
C11 0.0150(6) 0.0160(7) 0.0146(6) -0.0007(5) 0.0046(5) -0.0008(5)
C12 0.0159(6) 0.0145(7) 0.0178(6) -0.0019(5) 0.0050(5) 0.0006(5)
C13 0.0115(6) 0.0170(8) 0.0221(6) 0.0025(6) 0.0019(5) 0.0009(5)
C14 0.0170(7) 0.0165(7) 0.0197(6) 0.0034(6) -0.0014(5) -0.0015(6)
C15 0.0203(7) 0.0288(9) 0.0206(6) 0.0083(6) 0.0024(5) -0.0002(7)
C16 0.0138(6) 0.0264(9) 0.0195(6) 0.0012(6) 0.0000(5) 0.0003(6)

loop_
_atom_type_symbol
_atom_type_description
_atom_type_scat_dispersion_real
_atom_type_scat_dispersion_imag
_atom_type_scat_source
C C 0.0033 0.0016 'International Tables Vol C Tables 4.2.6.8 and 6.1.1.4'
H H 0.0000 0.0000 'International Tables Vol C Tables 4.2.6.8 and 6.1.1.4'
N N 0.0061 0.0033 'International Tables Vol C Tables 4.2.6.8 and 6.1.1.4'
O O 0.0106 0.0060 'International Tables Vol C Tables 4.2.6.8 and 6.1.1.4'
S S 0.1246 0.1234 'International Tables Vol C Tables 4.2.6.8 and 6.1.1.4'

loop_
_geom_angle_atom_site_label_1
_geom_angle_atom_site_label_2
_geom_angle_atom_site_label_3
_geom_angle
_geom_angle_site_symmetry_1
_geom_angle_site_symmetry_3
O6 S1 C15 106.22(7) . .
O6 S1 C16 105.55(6) . .
C15 S1 C16 97.76(7) . .
C6 O3 C11 116.82(10) . .
C12 O4 C13 111.96(11) . .
C14 O5 H5 109.5 . .
C4 N1 C1 112.49(12) . .
C4 N1 H1N 122.4(14) . .
C1 N1 H1N 125.0(14) . .
O1 C1 N1 125.89(13) . .
O1 C1 C2 128.07(13) . .
N1 C1 C2 106.03(11) . .
C5 C2 C3 122.82(12) 2_755 .
C5 C2 C1 129.43(12) 2_755 .
C3 C2 C1 107.73(12) . .
C5 C3 C2 122.37(12) . .
C5 C3 C4 129.91(12) . .
C2 C3 C4 107.70(11) . .
O2 C4 N1 125.80(13) . .
O2 C4 C3 128.26(13) . .
N1 C4 C3 105.94(11) . .
C3 C5 C2 114.79(12) . 2_755
C3 C5 H5A 122.6 . .
C2 C5 H5A 122.6 2_755 .
O3 C6 C10 124.99(12) . 2_755
O3 C6 C7 114.22(11) . .
C10 C6 C7 120.79(12) 2_755 .
C8 C7 C7 119.61(14) . 2_755
C8 C7 C6 121.93(12) . .
C7 C7 C6 118.45(14) 2_755 .
C9 C8 C7 120.16(12) . .
C9 C8 H8 119.9 . .
C7 C8 H8 119.9 . .
C8 C9 C10 121.46(12) . .
C8 C9 H9 119.3 . .
C10 C9 H9 119.3 . .
C6 C10 C9 119.52(12) 2_755 .
C6 C10 H10 120.2 2_755 .
C9 C10 H10 120.2 . .
O3 C11 C12 108.23(11) . .
O3 C11 H11A 110.1 . .
C12 C11 H11A 110.1 . .
O3 C11 H11B 110.1 . .
C12 C11 H11B 110.1 . .
H11A C11 H11B 108.4 . .
O4 C12 C11 110.13(11) . .
O4 C12 H12A 109.6 . .
C11 C12 H12A 109.6 . .
O4 C12 H12B 109.6 . .
C11 C12 H12B 109.6 . .
H12A C12 H12B 108.1 . .
O4 C13 C14 108.40(11) . .
O4 C13 H13A 110.0 . .
C14 C13 H13A 110.0 . .
O4 C13 H13B 110.0 . .
C14 C13 H13B 110.0 . .
H13A C13 H13B 108.4 . .
O5 C14 C13 109.54(11) . .
O5 C14 H14A 109.8 . .
C13 C14 H14A 109.8 . .
O5 C14 H14B 109.8 . .
C13 C14 H14B 109.8 . .
H14A C14 H14B 108.2 . .
S1 C15 H15A 109.5 . .
S1 C15 H15B 109.5 . .
H15A C15 H15B 109.5 . .
S1 C15 H15C 109.5 . .
H15A C15 H15C 109.5 . .
H15B C15 H15C 109.5 . .
S1 C16 H16A 109.5 . .
S1 C16 H16B 109.5 . .
H16A C16 H16B 109.5 . .
S1 C16 H16C 109.5 . .
H16A C16 H16C 109.5 . .
H16B C16 H16C 109.5 . .

loop_
_geom_bond_atom_site_label_1
_geom_bond_atom_site_label_2
_geom_bond_distance
_geom_bond_site_symmetry_2
S1 O6 1.5141(10) .
S1 C15 1.7791(16) .
S1 C16 1.7823(15) .
O1 C1 1.2169(16) .
O2 C4 1.2147(17) .
O3 C6 1.3653(16) .
O3 C11 1.4401(15) .
O4 C12 1.4203(17) .
O4 C13 1.4306(16) .
O5 C14 1.4227(19) .
O5 H5 0.8400 .
N1 C4 1.3872(17) .
N1 C1 1.3893(18) .
N1 H1N 0.83(2) .
C1 C2 1.4909(19) .
C2 C5 1.3858(19) 2_755
C2 C3 1.3996(17) .
C3 C5 1.3835(18) .
C3 C4 1.4939(19) .
C5 C2 1.3858(19) 2_755
C5 H5A 0.9500 .
C6 C10 1.3782(18) 2_755
C6 C7 1.4342(17) .
C7 C8 1.4156(17) .
C7 C7 1.421(3) 2_755
C8 C9 1.3707(18) .
C8 H8 0.9500 .
C9 C10 1.409(2) .
C9 H9 0.9500 .
C10 C6 1.3783(18) 2_755
C10 H10 0.9500 .
C11 C12 1.506(2) .
C11 H11A 0.9900 .
C11 H11B 0.9900 .
C12 H12A 0.9900 .
C12 H12B 0.9900 .
C13 C14 1.502(2) .
C13 H13A 0.9900 .
C13 H13B 0.9900 .
C14 H14A 0.9900 .
C14 H14B 0.9900 .
C15 H15A 0.9800 .
C15 H15B 0.9800 .
C15 H15C 0.9800 .
C16 H16A 0.9800 .
C16 H16B 0.9800 .
C16 H16C 0.9800 .

loop_
_geom_torsion_atom_site_label_1
_geom_torsion_atom_site_label_2
_geom_torsion_atom_site_label_3
_geom_torsion_atom_site_label_4
_geom_torsion
_geom_torsion_site_symmetry_1
_geom_torsion_site_symmetry_4
C4 N1 C1 O1 177.52(15) . .
C4 N1 C1 C2 -2.33(17) . .
O1 C1 C2 C5 1.9(3) . 2_755
N1 C1 C2 C5 -178.29(14) . 2_755
O1 C1 C2 C3 -179.70(15) . .
N1 C1 C2 C3 0.15(16) . .
C5 C2 C3 C5 2.0(2) 2_755 .
C1 C2 C3 C5 -176.54(13) . .
C5 C2 C3 C4 -179.57(13) 2_755 .
C1 C2 C3 C4 1.87(16) . .
C1 N1 C4 O2 -176.17(15) . .
C1 N1 C4 C3 3.45(17) . .
C5 C3 C4 O2 -5.4(3) . .
C2 C3 C4 O2 176.39(15) . .
C5 C3 C4 N1 175.02(15) . .
C2 C3 C4 N1 -3.22(16) . .
C2 C3 C5 C2 -1.55(19) . 2_755
C4 C3 C5 C2 -179.57(14) . 2_755
C11 O3 C6 C10 -6.4(2) . 2_755
C11 O3 C6 C7 174.32(12) . .
O3 C6 C7 C8 1.02(19) . .
C10 C6 C7 C8 -178.32(14) 2_755 .
O3 C6 C7 C7 -179.57(8) . 2_755
C10 C6 C7 C7 1.09(16) 2_755 2_755
C7 C7 C8 C9 -0.84(17) 2_755 .
C6 C7 C8 C9 178.56(14) . .
C7 C8 C9 C10 0.7(2) . .
C8 C9 C10 C6 0.4(2) . 2_755
C6 O3 C11 C12 -177.68(12) . .
C13 O4 C12 C11 169.41(11) . .
O3 C11 C12 O4 63.26(15) . .
C12 O4 C13 C14 167.77(11) . .
O4 C13 C14 O5 59.96(15) . .
